data_2232446
loop_
_publ_author_name
'Yousuf, S.'
'Musharraf, S. G.'
'Iqbal, N.'
'Adhikari, A.'
'Choudhary, M. I.'

_publ_section_title
;
 3\a-Dimethylamino-20-(<i>N</i>-methylacetamido)pregn-5-ene
;
_journal_coeditor_code RZ2641
_journal_issue 11
_journal_name_full 'Acta Crystallographica Section E'
_journal_page_first o2918
_journal_paper_doi 10.1107/S160053681103964X
_journal_volume 67
_journal_year 2011
_chemical_formula_iupac 'C26 H44 N2 O'
_chemical_formula_moiety 'C26 H44 N2 O'
_chemical_formula_sum 'C26 H44 N2 O'
_chemical_formula_weight 400.63
_chemical_name_common Steroid
_chemical_name_systematic
;
3\a-Dimethylamino-20-(<i>N</i>-methylacetamido)pregn-5-ene
;
_space_group_IT_number 19
_symmetry_cell_setting orthorhombic
_symmetry_space_group_name_Hall 'P 2ac 2ab'
_symmetry_space_group_name_H-M 'P 21 21 21'
_atom_sites_solution_hydrogens geom
_atom_sites_solution_primary direct
_atom_sites_solution_secondary difmap
_audit_creation_method SHELXL-97
_cell_angle_alpha 90.00
_cell_angle_beta 90.00
_cell_angle_gamma 90.00
_cell_formula_units_Z 4
_cell_length_a 6.1649(5)
_cell_length_b 11.9489(9)
_cell_length_c 31.982(2)
_cell_measurement_reflns_used 2160
_cell_measurement_temperature 273(2)
_cell_measurement_theta_max 20.16
_cell_measurement_theta_min 2.55
_cell_volume 2355.9(3)
_computing_cell_refinement 'SAINT (Bruker, 2009)'
_computing_data_collection 'APEX2 (Bruker, 2009)'
_computing_data_reduction 'SAINT (Bruker, 2009)'
_computing_molecular_graphics 'SHELXTL (Sheldrick, 2008)'
_computing_publication_material
;
SHELXTL (Sheldrick, 2008), PARST (Nardelli, 1995) and PLATON
(Spek, 2009)
;
_computing_structure_refinement 'SHELXL97 (Sheldrick, 2008)'
_computing_structure_solution 'SHELXS97 (Sheldrick, 2008)'
_diffrn_ambient_temperature 273(2)
_diffrn_measured_fraction_theta_full 1.000
_diffrn_measured_fraction_theta_max 1.000
_diffrn_measurement_device_type
;
Bruker SMART APEX CCD area-detector
;
_diffrn_measurement_method \w
_diffrn_radiation_monochromator graphite
_diffrn_radiation_source 'fine-focus sealed tube'
_diffrn_radiation_type MoK\a
_diffrn_radiation_wavelength 0.71073
_diffrn_reflns_av_R_equivalents 0.0441
_diffrn_reflns_av_sigmaI/netI 0.0299
_diffrn_reflns_limit_h_max 7
_diffrn_reflns_limit_h_min -7
_diffrn_reflns_limit_k_max 14
_diffrn_reflns_limit_k_min -14
_diffrn_reflns_limit_l_max 38
_diffrn_reflns_limit_l_min -38
_diffrn_reflns_number 14036
_diffrn_reflns_theta_full 25.49
_diffrn_reflns_theta_max 25.49
_diffrn_reflns_theta_min 1.27
_exptl_absorpt_coefficient_mu 0.068
_exptl_absorpt_correction_T_max 0.9913
_exptl_absorpt_correction_T_min 0.9787
_exptl_absorpt_correction_type multi-scan
_exptl_absorpt_process_details '(SADABS; Bruker, 2009)'
_exptl_crystal_colour Colourless
_exptl_crystal_density_diffrn 1.130
_exptl_crystal_density_method 'not measured'
_exptl_crystal_description Block
_exptl_crystal_F_000 888
_exptl_crystal_size_max 0.32
_exptl_crystal_size_mid 0.13
_exptl_crystal_size_min 0.13
_refine_diff_density_max 0.166
_refine_diff_density_min -0.165
_refine_ls_extinction_method none
_refine_ls_goodness_of_fit_ref 1.118
_refine_ls_hydrogen_treatment constr
_refine_ls_matrix_type full
_refine_ls_number_parameters 269
_refine_ls_number_reflns 2559
_refine_ls_number_restraints 0
_refine_ls_restrained_S_all 1.118
_refine_ls_R_factor_all 0.0619
_refine_ls_R_factor_gt 0.0439
_refine_ls_shift/su_max 0.000
_refine_ls_shift/su_mean 0.000
_refine_ls_structure_factor_coef Fsqd
_refine_ls_weighting_details 'calc w=1/[\s^2^(Fo^2^)+(0.0756P)^2^+0.0000P] where P=(Fo^2^+2Fc^2^)/3'
_refine_ls_weighting_scheme calc
_refine_ls_wR_factor_gt 0.1117
_refine_ls_wR_factor_ref 0.1306
_reflns_number_gt 2039
_reflns_number_total 2559
_reflns_threshold_expression I>2\s(I)
_cod_data_source_file rz2641.cif
_cod_data_source_block I
_cod_database_code 2232446
_cod_database_fobs_code 2232446

loop_
_symmetry_equiv_pos_as_xyz
'x, y, z'
'-x+1/2, -y, z+1/2'
'-x, y+1/2, -z+1/2'
'x+1/2, -y+1/2, -z'

loop_
_atom_site_type_symbol
_atom_site_label
_atom_site_fract_x
_atom_site_fract_y
_atom_site_fract_z
_atom_site_U_iso_or_equiv
_atom_site_adp_type
_atom_site_calc_flag
_atom_site_refinement_flags
_atom_site_occupancy
_atom_site_symmetry_multiplicity
O O1 0.6055(6) 0.4028(3) 0.45966(9) 0.1050(10) Uani d . 1 1
N N1 0.9317(5) 0.2814(3) 0.07412(7) 0.0618(8) Uani d . 1 1
N N2 0.8742(4) 0.3158(2) 0.42580(7) 0.0547(7) Uani d . 1 1
C C1 0.6491(5) 0.1990(2) 0.14598(8) 0.0489(7) Uani d . 1 1
H H1A 0.8039 0.1850 0.1474 0.059 Uiso calc R 1 1
H H1B 0.5758 0.1364 0.1591 0.059 Uiso calc R 1 1
C C2 0.5813(6) 0.2050(3) 0.10027(9) 0.0596(8) Uani d . 1 1
H H2A 0.6146 0.1344 0.0867 0.072 Uiso calc R 1 1
H H2B 0.4258 0.2164 0.0986 0.072 Uiso calc R 1 1
C C3 0.6958(5) 0.2989(3) 0.07740(9) 0.0547(8) Uani d . 1 1
H H3A 0.6362 0.3034 0.0490 0.066 Uiso calc R 1 1
C C4 0.6407(6) 0.4081(2) 0.10031(8) 0.0539(8) Uani d . 1 1
H H4A 0.7219 0.4688 0.0876 0.065 Uiso calc R 1 1
H H4B 0.4876 0.4239 0.0965 0.065 Uiso calc R 1 1
C C5 0.6901(5) 0.4051(2) 0.14659(8) 0.0420(6) Uani d . 1 1
C C6 0.7992(5) 0.4871(2) 0.16484(8) 0.0477(7) Uani d . 1 1
H H6A 0.8504 0.5444 0.1478 0.057 Uiso calc R 1 1
C C7 0.8467(5) 0.4951(2) 0.21046(8) 0.0432(6) Uani d . 1 1
H H7A 0.8164 0.5708 0.2198 0.052 Uiso calc R 1 1
H H7B 0.9998 0.4809 0.2149 0.052 Uiso calc R 1 1
C C8 0.7155(4) 0.4136(2) 0.23668(8) 0.0357(6) Uani d . 1 1
H H8A 0.5681 0.4431 0.2398 0.043 Uiso calc R 1 1
C C9 0.7029(4) 0.29870(19) 0.21472(8) 0.0361(6) Uani d . 1 1
H H9A 0.8531 0.2748 0.2102 0.043 Uiso calc R 1 1
C C10 0.5971(4) 0.3065(2) 0.17068(8) 0.0388(6) Uani d . 1 1
C C11 0.5989(5) 0.2097(2) 0.24304(8) 0.0453(7) Uani d . 1 1
H H11A 0.4447 0.2249 0.2450 0.054 Uiso calc R 1 1
H H11B 0.6157 0.1371 0.2298 0.054 Uiso calc R 1 1
C C12 0.6920(5) 0.2033(2) 0.28723(8) 0.0439(6) Uani d . 1 1
H H12A 0.8399 0.1757 0.2859 0.053 Uiso calc R 1 1
H H12B 0.6076 0.1506 0.3036 0.053 Uiso calc R 1 1
C C13 0.6900(4) 0.3176(2) 0.30893(8) 0.0350(6) Uani d . 1 1
C C14 0.8143(4) 0.3982(2) 0.28005(8) 0.0366(6) Uani d . 1 1
H H14A 0.9565 0.3637 0.2755 0.044 Uiso calc R 1 1
C C15 0.8566(5) 0.5018(2) 0.30672(8) 0.0488(7) Uani d . 1 1
H H15A 0.7350 0.5532 0.3055 0.059 Uiso calc R 1 1
H H15B 0.9866 0.5404 0.2975 0.059 Uiso calc R 1 1
C C16 0.8852(5) 0.4551(2) 0.35099(9) 0.0508(7) Uani d . 1 1
H H16A 0.7893 0.4935 0.3703 0.061 Uiso calc R 1 1
H H16B 1.0335 0.4655 0.3603 0.061 Uiso calc R 1 1
C C17 0.8288(4) 0.3288(2) 0.34926(8) 0.0404(6) Uani d . 1 1
H H17A 0.9644 0.2879 0.3446 0.048 Uiso calc R 1 1
C C18 0.4553(4) 0.3558(3) 0.31689(9) 0.0477(7) Uani d . 1 1
H H18A 0.3803 0.2998 0.3328 0.072 Uiso calc R 1 1
H H18B 0.3827 0.3667 0.2906 0.072 Uiso calc R 1 1
H H18C 0.4563 0.4250 0.3322 0.072 Uiso calc R 1 1
C C19 0.3490(5) 0.3228(3) 0.17399(10) 0.0547(8) Uani d . 1 1
H H19A 0.2899 0.3356 0.1466 0.082 Uiso calc R 1 1
H H19B 0.3185 0.3860 0.1915 0.082 Uiso calc R 1 1
H H19C 0.2845 0.2569 0.1858 0.082 Uiso calc R 1 1
C C20 0.7320(5) 0.2866(2) 0.39047(8) 0.0464(7) Uani d . 1 1
H H20A 0.5947 0.3263 0.3947 0.056 Uiso calc R 1 1
C C22 0.7953(7) 0.3729(3) 0.45846(10) 0.0647(9) Uani d . 1 1
C C23 0.9450(8) 0.3975(4) 0.49421(10) 0.0925(14) Uani d . 1 1
H H23A 0.8721 0.4443 0.5142 0.139 Uiso calc R 1 1
H H23B 1.0717 0.4354 0.4840 0.139 Uiso calc R 1 1
H H23C 0.9871 0.3287 0.5074 0.139 Uiso calc R 1 1
C C24 1.0933(6) 0.2691(4) 0.42659(12) 0.0872(13) Uani d . 1 1
H H24A 1.1216 0.2376 0.4537 0.131 Uiso calc R 1 1
H H24B 1.1965 0.3273 0.4209 0.131 Uiso calc R 1 1
H H24C 1.1056 0.2118 0.4057 0.131 Uiso calc R 1 1
C C21 0.6810(7) 0.1615(3) 0.39121(9) 0.0644(9) Uani d . 1 1
H H21A 0.6454 0.1392 0.4192 0.097 Uiso calc R 1 1
H H21B 0.8053 0.1203 0.3818 0.097 Uiso calc R 1 1
H H21C 0.5603 0.1465 0.3731 0.097 Uiso calc R 1 1
C C25 1.0361(7) 0.3708(4) 0.05107(13) 0.0892(13) Uani d . 1 1
H H25A 1.0205 0.4398 0.0661 0.134 Uiso calc R 1 1
H H25B 0.9695 0.3780 0.0241 0.134 Uiso calc R 1 1
H H25C 1.1873 0.3540 0.0477 0.134 Uiso calc R 1 1
C C26 0.9805(7) 0.1756(4) 0.05331(11) 0.0854(12) Uani d . 1 1
H H26A 0.9357 0.1145 0.0708 0.128 Uiso calc R 1 1
H H26B 1.1337 0.1706 0.0483 0.128 Uiso calc R 1 1
H H26C 0.9042 0.1721 0.0272 0.128 Uiso calc R 1 1

loop_
_atom_site_aniso_label
_atom_site_aniso_U_11
_atom_site_aniso_U_22
_atom_site_aniso_U_33
_atom_site_aniso_U_12
_atom_site_aniso_U_13
_atom_site_aniso_U_23
O1 0.094(2) 0.146(3) 0.0749(18) 0.024(2) 0.0099(17) -0.0450(18)
N1 0.0633(17) 0.0799(19) 0.0422(14) 0.0128(16) -0.0039(13) -0.0085(14)
N2 0.0550(15) 0.0679(16) 0.0412(13) 0.0036(14) -0.0018(12) -0.0029(12)
C1 0.0605(19) 0.0406(14) 0.0457(15) 0.0008(15) -0.0008(15) -0.0013(13)
C2 0.073(2) 0.0580(18) 0.0473(16) -0.0024(18) -0.0072(16) -0.0085(16)
C3 0.0622(19) 0.065(2) 0.0364(15) 0.0071(19) -0.0114(15) -0.0019(14)
C4 0.0619(19) 0.0528(17) 0.0468(16) 0.0073(17) -0.0004(16) 0.0098(14)
C5 0.0452(15) 0.0373(14) 0.0434(14) 0.0080(14) 0.0033(14) 0.0026(12)
C6 0.0546(17) 0.0397(15) 0.0489(16) -0.0021(15) 0.0076(15) 0.0111(13)
C7 0.0451(15) 0.0327(13) 0.0517(16) -0.0037(13) 0.0068(14) -0.0003(12)
C8 0.0317(13) 0.0314(12) 0.0441(14) 0.0028(12) 0.0030(12) -0.0013(11)
C9 0.0355(13) 0.0298(12) 0.0429(14) 0.0001(12) 0.0043(12) -0.0018(11)
C10 0.0397(14) 0.0355(14) 0.0413(14) 0.0023(12) -0.0025(12) -0.0011(12)
C11 0.0573(18) 0.0343(13) 0.0442(15) -0.0082(14) 0.0008(13) -0.0024(12)
C12 0.0540(16) 0.0342(13) 0.0434(14) -0.0033(14) 0.0023(14) 0.0004(12)
C13 0.0314(13) 0.0339(13) 0.0398(13) 0.0014(12) 0.0018(11) -0.0013(11)
C14 0.0303(12) 0.0330(13) 0.0464(14) 0.0023(12) 0.0033(12) -0.0038(11)
C15 0.0549(18) 0.0397(14) 0.0518(16) -0.0070(15) -0.0001(14) -0.0058(13)
C16 0.0500(17) 0.0525(17) 0.0499(16) -0.0076(15) -0.0019(15) -0.0097(14)
C17 0.0375(14) 0.0424(14) 0.0413(14) 0.0027(13) 0.0036(13) -0.0032(12)
C18 0.0367(15) 0.0564(17) 0.0500(16) 0.0015(13) 0.0052(13) 0.0007(13)
C19 0.0434(16) 0.0641(19) 0.0567(17) 0.0002(16) -0.0026(15) 0.0004(15)
C20 0.0455(16) 0.0562(17) 0.0374(14) 0.0056(14) 0.0034(12) -0.0022(13)
C22 0.079(3) 0.072(2) 0.0423(18) -0.005(2) 0.0053(19) -0.0065(16)
C23 0.128(4) 0.101(3) 0.0485(19) -0.024(3) -0.009(2) -0.015(2)
C24 0.062(2) 0.135(4) 0.064(2) 0.024(3) -0.0118(19) -0.007(2)
C21 0.082(2) 0.065(2) 0.0463(17) -0.016(2) 0.0052(18) 0.0053(15)
C25 0.072(3) 0.104(3) 0.092(3) -0.005(3) 0.010(2) 0.001(2)
C26 0.089(3) 0.101(3) 0.066(2) 0.024(3) -0.005(2) -0.021(2)

loop_
_atom_type_symbol
_atom_type_description
_atom_type_scat_dispersion_real
_atom_type_scat_dispersion_imag
_atom_type_scat_source
C C 0.0033 0.0000 'International Tables Vol C Tables 4.2.6.8 and 6.1.1.4'
H H 0.0000 0.0000 'International Tables Vol C Tables 4.2.6.8 and 6.1.1.4'
N N 0.0061 0.0000 'International Tables Vol C Tables 4.2.6.8 and 6.1.1.4'
O O 0.0106 0.0000 'International Tables Vol C Tables 4.2.6.8 and 6.1.1.4'

loop_
_geom_angle_atom_site_label_1
_geom_angle_atom_site_label_2
_geom_angle_atom_site_label_3
_geom_angle
C25 N1 C26 108.4(3)
C25 N1 C3 111.7(3)
C26 N1 C3 111.0(3)
C22 N2 C24 121.1(3)
C22 N2 C20 120.2(3)
C24 N2 C20 118.2(3)
C2 C1 C10 113.3(2)
C2 C1 H1A 108.9
C10 C1 H1A 108.9
C2 C1 H1B 108.9
C10 C1 H1B 108.9
H1A C1 H1B 107.7
C3 C2 C1 111.7(3)
C3 C2 H2A 109.3
C1 C2 H2A 109.3
C3 C2 H2B 109.3
C1 C2 H2B 109.3
H2A C2 H2B 107.9
N1 C3 C2 112.9(3)
N1 C3 C4 111.9(3)
C2 C3 C4 107.2(2)
N1 C3 H3A 108.2
C2 C3 H3A 108.2
C4 C3 H3A 108.2
C5 C4 C3 113.8(2)
C5 C4 H4A 108.8
C3 C4 H4A 108.8
C5 C4 H4B 108.8
C3 C4 H4B 108.8
H4A C4 H4B 107.7
C6 C5 C4 121.1(2)
C6 C5 C10 122.8(2)
C4 C5 C10 116.0(2)
C5 C6 C7 125.4(2)
C5 C6 H6A 117.3
C7 C6 H6A 117.3
C6 C7 C8 113.2(2)
C6 C7 H7A 108.9
C8 C7 H7A 108.9
C6 C7 H7B 108.9
C8 C7 H7B 108.9
H7A C7 H7B 107.7
C7 C8 C14 111.5(2)
C7 C8 C9 110.2(2)
C14 C8 C9 109.03(19)
C7 C8 H8A 108.7
C14 C8 H8A 108.7
C9 C8 H8A 108.7
C11 C9 C8 111.6(2)
C11 C9 C10 113.6(2)
C8 C9 C10 112.3(2)
C11 C9 H9A 106.2
C8 C9 H9A 106.2
C10 C9 H9A 106.2
C5 C10 C1 107.9(2)
C5 C10 C19 108.1(2)
C1 C10 C19 110.3(2)
C5 C10 C9 110.3(2)
C1 C10 C9 109.1(2)
C19 C10 C9 111.2(2)
C12 C11 C9 115.0(2)
C12 C11 H11A 108.5
C9 C11 H11A 108.5
C12 C11 H11B 108.5
C9 C11 H11B 108.5
H11A C11 H11B 107.5
C11 C12 C13 111.8(2)
C11 C12 H12A 109.3
C13 C12 H12A 109.3
C11 C12 H12B 109.3
C13 C12 H12B 109.3
H12A C12 H12B 107.9
C12 C13 C18 110.3(2)
C12 C13 C14 106.4(2)
C18 C13 C14 112.4(2)
C12 C13 C17 116.6(2)
C18 C13 C17 110.8(2)
C14 C13 C17 99.8(2)
C15 C14 C8 118.6(2)
C15 C14 C13 104.9(2)
C8 C14 C13 115.0(2)
C15 C14 H14A 105.8
C8 C14 H14A 105.8
C13 C14 H14A 105.8
C14 C15 C16 103.9(2)
C14 C15 H15A 111.0
C16 C15 H15A 111.0
C14 C15 H15B 111.0
C16 C15 H15B 111.0
H15A C15 H15B 109.0
C15 C16 C17 107.2(2)
C15 C16 H16A 110.3
C17 C16 H16A 110.3
C15 C16 H16B 110.3
C17 C16 H16B 110.3
H16A C16 H16B 108.5
C20 C17 C16 112.2(2)
C20 C17 C13 118.1(2)
C16 C17 C13 103.7(2)
C20 C17 H17A 107.4
C16 C17 H17A 107.4
C13 C17 H17A 107.4
C13 C18 H18A 109.5
C13 C18 H18B 109.5
H18A C18 H18B 109.5
C13 C18 H18C 109.5
H18A C18 H18C 109.5
H18B C18 H18C 109.5
C10 C19 H19A 109.5
C10 C19 H19B 109.5
H19A C19 H19B 109.5
C10 C19 H19C 109.5
H19A C19 H19C 109.5
H19B C19 H19C 109.5
N2 C20 C21 110.0(3)
N2 C20 C17 110.5(2)
C21 C20 C17 114.6(2)
N2 C20 H20A 107.1
C21 C20 H20A 107.1
C17 C20 H20A 107.1
O1 C22 N2 121.4(3)
O1 C22 C23 120.5(4)
N2 C22 C23 118.2(4)
C22 C23 H23A 109.5
C22 C23 H23B 109.5
H23A C23 H23B 109.5
C22 C23 H23C 109.5
H23A C23 H23C 109.5
H23B C23 H23C 109.5
N2 C24 H24A 109.5
N2 C24 H24B 109.5
H24A C24 H24B 109.5
N2 C24 H24C 109.5
H24A C24 H24C 109.5
H24B C24 H24C 109.5
C20 C21 H21A 109.5
C20 C21 H21B 109.5
H21A C21 H21B 109.5
C20 C21 H21C 109.5
H21A C21 H21C 109.5
H21B C21 H21C 109.5
N1 C25 H25A 109.5
N1 C25 H25B 109.5
H25A C25 H25B 109.5
N1 C25 H25C 109.5
H25A C25 H25C 109.5
H25B C25 H25C 109.5
N1 C26 H26A 109.5
N1 C26 H26B 109.5
H26A C26 H26B 109.5
N1 C26 H26C 109.5
H26A C26 H26C 109.5
H26B C26 H26C 109.5

loop_
_geom_bond_atom_site_label_1
_geom_bond_atom_site_label_2
_geom_bond_distance
O1 C22 1.224(5)
N1 C25 1.449(5)
N1 C26 1.460(4)
N1 C3 1.473(4)
N2 C22 1.339(4)
N2 C24 1.461(4)
N2 C20 1.472(4)
C1 C2 1.522(4)
C1 C10 1.542(4)
C1 H1A 0.9700
C1 H1B 0.9700
C2 C3 1.514(5)
C2 H2A 0.9700
C2 H2B 0.9700
C3 C4 1.534(4)
C3 H3A 0.9800
C4 C5 1.512(4)
C4 H4A 0.9700
C4 H4B 0.9700
C5 C6 1.324(4)
C5 C10 1.521(4)
C6 C7 1.491(4)
C6 H6A 0.9300
C7 C8 1.519(3)
C7 H7A 0.9700
C7 H7B 0.9700
C8 C14 1.526(3)
C8 C9 1.544(3)
C8 H8A 0.9800
C9 C11 1.537(4)
C9 C10 1.555(4)
C9 H9A 0.9800
C10 C19 1.545(4)
C11 C12 1.528(4)
C11 H11A 0.9700
C11 H11B 0.9700
C12 C13 1.533(3)
C12 H12A 0.9700
C12 H12B 0.9700
C13 C18 1.539(4)
C13 C14 1.539(3)
C13 C17 1.554(3)
C14 C15 1.526(3)
C14 H14A 0.9800
C15 C16 1.532(4)
C15 H15A 0.9700
C15 H15B 0.9700
C16 C17 1.549(4)
C16 H16A 0.9700
C16 H16B 0.9700
C17 C20 1.532(4)
C17 H17A 0.9800
C18 H18A 0.9600
C18 H18B 0.9600
C18 H18C 0.9600
C19 H19A 0.9600
C19 H19B 0.9600
C19 H19C 0.9600
C20 C21 1.527(4)
C20 H20A 0.9800
C22 C23 1.498(5)
C23 H23A 0.9600
C23 H23B 0.9600
C23 H23C 0.9600
C24 H24A 0.9600
C24 H24B 0.9600
C24 H24C 0.9600
C21 H21A 0.9600
C21 H21B 0.9600
C21 H21C 0.9600
C25 H25A 0.9600
C25 H25B 0.9600
C25 H25C 0.9600
C26 H26A 0.9600
C26 H26B 0.9600
C26 H26C 0.9600

loop_
_geom_torsion_atom_site_label_1
_geom_torsion_atom_site_label_2
_geom_torsion_atom_site_label_3
_geom_torsion_atom_site_label_4
_geom_torsion
C10 C1 C2 C3 60.5(4)
C25 N1 C3 C2 178.3(3)
C26 N1 C3 C2 57.2(3)
C25 N1 C3 C4 -60.5(3)
C26 N1 C3 C4 178.4(2)
C1 C2 C3 N1 65.6(3)
C1 C2 C3 C4 -58.2(3)
N1 C3 C4 C5 -70.5(4)
C2 C3 C4 C5 53.8(4)
C3 C4 C5 C6 131.5(3)
C3 C4 C5 C10 -51.7(4)
C4 C5 C6 C7 176.7(3)
C10 C5 C6 C7 0.1(5)
C5 C6 C7 C8 -13.1(4)
C6 C7 C8 C14 162.5(2)
C6 C7 C8 C9 41.2(3)
C7 C8 C9 C11 172.1(2)
C14 C8 C9 C11 49.4(3)
C7 C8 C9 C10 -59.1(3)
C14 C8 C9 C10 178.2(2)
C6 C5 C10 C1 -135.5(3)
C4 C5 C10 C1 47.7(3)
C6 C5 C10 C19 105.3(3)
C4 C5 C10 C19 -71.5(3)
C6 C5 C10 C9 -16.4(4)
C4 C5 C10 C9 166.8(2)
C2 C1 C10 C5 -51.7(3)
C2 C1 C10 C19 66.1(3)
C2 C1 C10 C9 -171.6(2)
C11 C9 C10 C5 173.2(2)
C8 C9 C10 C5 45.4(3)
C11 C9 C10 C1 -68.4(3)
C8 C9 C10 C1 163.7(2)
C11 C9 C10 C19 53.4(3)
C8 C9 C10 C19 -74.5(3)
C8 C9 C11 C12 -49.2(3)
C10 C9 C11 C12 -177.4(2)
C9 C11 C12 C13 53.2(3)
C11 C12 C13 C18 66.7(3)
C11 C12 C13 C14 -55.5(3)
C11 C12 C13 C17 -165.8(2)
C7 C8 C14 C15 54.2(3)
C9 C8 C14 C15 176.1(2)
C7 C8 C14 C13 179.4(2)
C9 C8 C14 C13 -58.6(3)
C12 C13 C14 C15 -166.8(2)
C18 C13 C14 C15 72.4(3)
C17 C13 C14 C15 -45.1(2)
C12 C13 C14 C8 61.1(3)
C18 C13 C14 C8 -59.7(3)
C17 C13 C14 C8 -177.20(19)
C8 C14 C15 C16 162.9(2)
C13 C14 C15 C16 32.9(3)
C14 C15 C16 C17 -7.2(3)
C15 C16 C17 C20 -149.0(3)
C15 C16 C17 C13 -20.5(3)
C12 C13 C17 C20 -81.8(3)
C18 C13 C17 C20 45.5(3)
C14 C13 C17 C20 164.2(2)
C12 C13 C17 C16 153.4(2)
C18 C13 C17 C16 -79.3(3)
C14 C13 C17 C16 39.4(2)
C22 N2 C20 C21 -107.1(3)
C24 N2 C20 C21 65.3(4)
C22 N2 C20 C17 125.3(3)
C24 N2 C20 C17 -62.2(4)
C16 C17 C20 N2 -52.8(3)
C13 C17 C20 N2 -173.4(2)
C16 C17 C20 C21 -177.8(3)
C13 C17 C20 C21 61.6(3)
C24 N2 C22 O1 -172.9(4)
C20 N2 C22 O1 -0.6(5)
C24 N2 C22 C23 6.0(5)
C20 N2 C22 C23 178.2(3)

loop_
_cod_related_entry_id
_cod_related_entry_database
_cod_related_entry_code
1 ChemSpider 30657158
